data_8103381
loop_
_publ_author_name
'Sabino Maggi'
'Giuseppe Chita'
'Claudio Bruno'
'Angelo Lovece'
'Giovanni Lentini'

_publ_section_title
;
 Crystal structure of
 N-(2-{[(2E)-3-(4-chlorophenyl)-2-propenyl]-(methyl)ammonio}methylphenyl)-N-(2-hydroxyethyl)-
 4-methoxybenzenesulfonamide dihydrogen phosphate --- methanol (1:1),
 [C26H30ClN2SO4][H2PO4] &#x00B7; CH4O
;
_journal_issue 2
_journal_name_full 'Zeitschrift f\"ur Kristallographie - New Crystal Structures'
_journal_page_first 220
_journal_volume 227
_journal_year 2012
_chemical_formula_moiety 'C26 H30 Cl N2 O4 S, H2 O4 P, C H4 O'
_chemical_formula_sum 'C27 H36 Cl N2 O9 P S'
_chemical_formula_weight 631.06
_chemical_melting_point 387
_chemical_name_common 'KN-93 phosphate salt methanolate'
_chemical_name_systematic
'N-(2-{[[(2E)-3-(4-chlorophenyl)-2-propenyl](methyl)amino]methyl}phenyl)-N-(2-hydroxyethyl)-4-methoxybenzenesulfonamide phosphate salt methanolate'
_space_group_IT_number 15
_symmetry_cell_setting monoclinic
_symmetry_space_group_name_Hall '-C 2yc'
_symmetry_space_group_name_H-M 'C 1 2/c 1'
_atom_sites_solution_hydrogens geom
_atom_sites_solution_primary direct
_atom_sites_solution_secondary difmap
_audit_creation_date 2011-10-18
_audit_creation_method
;
  Olex2 1.1
  (compiled 2011.09.07 svn.r1971, GUI svn.r3853)
;
_cell_angle_alpha 90.00
_cell_angle_beta 101.177(15)
_cell_angle_gamma 90.00
_cell_formula_units_Z 8
_cell_length_a 36.495(3)
_cell_length_b 8.5574(4)
_cell_length_c 20.487(4)
_cell_measurement_reflns_used 288
_cell_measurement_temperature 295(2)
_cell_measurement_theta_max 24.7
_cell_measurement_theta_min 5.0
_cell_volume 6276.8(14)
_computing_cell_refinement 'EVALCCD (Duisenberg, 2003)'
_computing_data_collection 'COLLECT (Nonius, 1998)'
_computing_data_reduction 'EVALCCD (Duisenberg, 2003)'
_computing_molecular_graphics 'OLEX2 (Dolomanov, 2009)'
_computing_publication_material 'OLEX2 (Dolomanov, 2009)'
_computing_structure_refinement 'SHELXL97 (Sheldrick, 2008)'
_computing_structure_solution 'SHELXS97 (Sheldrick, 2008)'
_diffrn_ambient_temperature 295(2)
_diffrn_measured_fraction_theta_full 0.945
_diffrn_measured_fraction_theta_max 0.945
_diffrn_measurement_device_type 'Bruker Nonius KappaCCD'
_diffrn_measurement_method 'area detector \f and \w scan'
_diffrn_radiation_monochromator graphite
_diffrn_radiation_source 'fine-focus sealed tube'
_diffrn_radiation_type MoK\a
_diffrn_radiation_wavelength 0.71073
_diffrn_reflns_av_R_equivalents 0.0524
_diffrn_reflns_av_sigmaI/netI 0.0645
_diffrn_reflns_limit_h_max 47
_diffrn_reflns_limit_h_min -46
_diffrn_reflns_limit_k_max 11
_diffrn_reflns_limit_k_min -10
_diffrn_reflns_limit_l_max 26
_diffrn_reflns_limit_l_min -24
_diffrn_reflns_number 28250
_diffrn_reflns_theta_full 27.63
_diffrn_reflns_theta_max 27.63
_diffrn_reflns_theta_min 5.02
_exptl_absorpt_coefficient_mu 0.28
_exptl_absorpt_correction_T_max 0.9486
_exptl_absorpt_correction_T_min 0.8086
_exptl_absorpt_correction_type multi-scan
_exptl_absorpt_process_details 'SADABS multiscan (Sheldrick, 1996)'
_exptl_crystal_colour colourless
_exptl_crystal_density_diffrn 1.336
_exptl_crystal_density_method 'not measured'
_exptl_crystal_description block
_exptl_crystal_F_000 2656
_exptl_crystal_size_max 0.40
_exptl_crystal_size_mid 0.32
_exptl_crystal_size_min 0.25
_refine_diff_density_max 0.233
_refine_diff_density_min -0.280
_refine_diff_density_rms 0.043
_refine_ls_extinction_method none
_refine_ls_goodness_of_fit_ref 1.017
_refine_ls_hydrogen_treatment mixed
_refine_ls_matrix_type full
_refine_ls_number_parameters 492
_refine_ls_number_reflns 6907
_refine_ls_number_restraints 0
_refine_ls_restrained_S_all 1.017
_refine_ls_R_factor_all 0.1221
_refine_ls_R_factor_gt 0.0522
_refine_ls_shift/su_max 0.002
_refine_ls_shift/su_mean 0.000
_refine_ls_structure_factor_coef Fsqd
_refine_ls_weighting_details 'calc w=1/[\s^2^(Fo^2^)+(0.0451P)^2^+4.4380P] where P=(Fo^2^+2Fc^2^)/3'
_refine_ls_weighting_scheme calc
_refine_ls_wR_factor_gt 0.1021
_refine_ls_wR_factor_ref 0.1245
_reflns_number_gt 3760
_reflns_number_total 6907
_reflns_threshold_expression >2sigma(I)
_cod_data_source_file 1267-3749.cff
_cod_data_source_block kn93
_cod_original_cell_volume 6276.8(13)
_cod_original_sg_symbol_H-M C2/c
_cod_database_code 8103381

loop_
_symmetry_equiv_pos_site_id
_symmetry_equiv_pos_as_xyz
1 'x, y, z'
2 '-x, y, -z+1/2'
3 'x+1/2, y+1/2, z'
4 '-x+1/2, y+1/2, -z+1/2'
5 '-x, -y, -z'
6 'x, -y, z-1/2'
7 '-x+1/2, -y+1/2, -z'
8 'x+1/2, -y+1/2, z-1/2'

loop_
_atom_site_label
_atom_site_type_symbol
_atom_site_fract_x
_atom_site_fract_y
_atom_site_fract_z
_atom_site_U_iso_or_equiv
_atom_site_adp_type
_atom_site_occupancy
_atom_site_symmetry_multiplicity
_atom_site_calc_flag
_atom_site_refinement_flags
P1 P 0.500573(18) 0.11938(8) 0.35544(3) 0.0451(2) Uani 1 1 d .
S1 S 0.324147(18) 0.65546(9) 0.30142(4) 0.0568(2) Uani 1 1 d .
Cl1 Cl 0.26660(3) 0.79420(12) 0.61378(5) 0.0953(3) Uani 1 1 d .
O1 O 0.40982(6) 0.2997(2) 0.32646(9) 0.0518(5) Uani 1 1 d .
O5 O 0.46707(5) 0.1389(2) 0.30065(8) 0.0556(5) Uani 1 1 d .
N2 N 0.35816(5) 0.5461(2) 0.28228(10) 0.0427(5) Uani 1 1 d .
O2 O 0.33949(5) 0.8084(2) 0.31419(11) 0.0795(7) Uani 1 1 d .
O8 O 0.50137(5) 0.2168(2) 0.41650(9) 0.0571(5) Uani 1 1 d .
O6 O 0.53677(5) 0.1585(3) 0.32874(12) 0.0663(6) Uani 1 1 d .
O7 O 0.50295(5) -0.0565(2) 0.37501(12) 0.0610(5) Uani 1 1 d .
C10 C 0.42417(8) 0.7239(3) 0.33771(14) 0.0473(7) Uani 1 1 d .
N1 N 0.44453(6) 0.5793(3) 0.36653(12) 0.0473(6) Uani 1 1 d .
C4 C 0.37191(8) 0.6943(3) 0.53658(13) 0.0522(7) Uani 1 1 d .
C25 C 0.34872(8) 0.3776(3) 0.27173(18) 0.0512(7) Uani 1 1 d .
C16 C 0.37921(6) 0.6182(3) 0.23684(13) 0.0426(6) Uani 1 1 d .
C11 C 0.41060(7) 0.7082(3) 0.26393(13) 0.0461(6) Uani 1 1 d .
C12 C 0.42970(9) 0.7817(4) 0.22016(18) 0.0679(9) Uani 1 1 d .
C17 C 0.28805(7) 0.6647(3) 0.23098(14) 0.0494(6) Uani 1 1 d .
C22 C 0.25826(7) 0.5645(4) 0.22457(17) 0.0599(8) Uani 1 1 d .
C26 C 0.38194(8) 0.2810(3) 0.26797(16) 0.0541(7) Uani 1 1 d .
C7 C 0.40667(9) 0.6701(4) 0.51164(15) 0.0569(7) Uani 1 1 d .
C3 C 0.37130(10) 0.8047(4) 0.58553(15) 0.0582(8) Uani 1 1 d .
C15 C 0.36835(9) 0.5997(3) 0.16884(15) 0.0544(7) Uani 1 1 d .
O3 O 0.31057(5) 0.5726(3) 0.35243(10) 0.0821(7) Uani 1 1 d .
C24 C 0.48106(9) 0.5603(4) 0.3455(2) 0.0637(9) Uani 1 1 d .
C18 C 0.28970(9) 0.7711(4) 0.18078(18) 0.0727(10) Uani 1 1 d .
C9 C 0.44894(9) 0.5682(4) 0.44122(15) 0.0598(8) Uani 1 1 d .
C21 C 0.23036(9) 0.5678(4) 0.16881(18) 0.0692(9) Uani 1 1 d .
C2 C 0.33914(10) 0.8359(4) 0.60916(17) 0.0641(8) Uani 1 1 d .
C8 C 0.41227(9) 0.5794(4) 0.46303(15) 0.0593(8) Uani 1 1 d .
C6 C 0.30681(9) 0.6434(4) 0.53566(16) 0.0680(9) Uani 1 1 d .
C1 C 0.30716(9) 0.7544(4) 0.58420(16) 0.0647(8) Uani 1 1 d .
C14 C 0.38851(10) 0.6711(4) 0.12638(19) 0.0743(9) Uani 1 1 d .
C20 C 0.23229(9) 0.6707(4) 0.11867(17) 0.0727(9) Uani 1 1 d .
O4 O 0.20649(8) 0.6824(3) 0.06088(13) 0.1111(9) Uani 1 1 d .
C5 C 0.33880(9) 0.6141(4) 0.51210(16) 0.0653(9) Uani 1 1 d .
C23 C 0.17590(12) 0.5751(6) 0.0505(2) 0.1361(18) Uani 1 1 d .
H23A H 0.1613 0.5895 0.0066 0.204 Uiso 1 1 calc R
H23B H 0.1606 0.5938 0.0829 0.204 Uiso 1 1 calc R
H23C H 0.1853 0.4701 0.0550 0.204 Uiso 1 1 calc R
C19 C 0.26190(10) 0.7745(4) 0.1246(2) 0.0866(11) Uani 1 1 d .
C13 C 0.41859(11) 0.7634(4) 0.1524(2) 0.0830(11) Uani 1 1 d .
O9 O 0.46420(7) 0.1555(3) 0.50842(11) 0.0769(6) Uani 1 1 d .
C27 C 0.42904(12) 0.0964(5) 0.47909(19) 0.1017(12) Uani 1 1 d .
H27A H 0.4153 0.0715 0.5132 0.153 Uiso 1 1 calc R
H27B H 0.4321 0.0038 0.4543 0.153 Uiso 1 1 calc R
H27C H 0.4156 0.1735 0.4497 0.153 Uiso 1 1 calc R
H10A H 0.4032(7) 0.741(2) 0.3640(11) 0.042(6) Uiso 1 1 d .
H25A H 0.3296(7) 0.366(3) 0.2320(13) 0.054(7) Uiso 1 1 d .
H3 H 0.3922(7) 0.856(3) 0.6006(13) 0.049(8) Uiso 1 1 d .
H7A H 0.4271(8) 0.723(3) 0.5333(13) 0.057(8) Uiso 1 1 d .
H25B H 0.3398(8) 0.351(3) 0.3112(16) 0.074(10) Uiso 1 1 d .
H2 H 0.3397(8) 0.908(4) 0.6421(16) 0.078(10) Uiso 1 1 d .
H26A H 0.3744(7) 0.174(3) 0.2623(12) 0.053(7) Uiso 1 1 d .
H9A H 0.4655(8) 0.647(3) 0.4580(14) 0.061(8) Uiso 1 1 d .
H1A H 0.4316(6) 0.510(3) 0.3536(11) 0.029(7) Uiso 1 1 d .
H9B H 0.4608(8) 0.470(4) 0.4519(13) 0.065(8) Uiso 1 1 d .
H8A H 0.3932(8) 0.515(3) 0.4410(14) 0.067(9) Uiso 1 1 d .
H5 H 0.3393(8) 0.542(3) 0.4833(15) 0.064(9) Uiso 1 1 d .
H1 H 0.4274(8) 0.254(3) 0.3228(14) 0.058(10) Uiso 1 1 d .
H10B H 0.4412(7) 0.805(3) 0.3475(12) 0.056(7) Uiso 1 1 d .
H6A H 0.2850(8) 0.578(3) 0.5224(14) 0.070(9) Uiso 1 1 d .
H12 H 0.4525(8) 0.847(3) 0.2385(13) 0.062(8) Uiso 1 1 d .
H15 H 0.3501(7) 0.539(3) 0.1541(12) 0.046(7) Uiso 1 1 d .
H26B H 0.3914(7) 0.310(3) 0.2255(14) 0.057(8) Uiso 1 1 d .
H13 H 0.4315(9) 0.816(4) 0.1241(17) 0.088(10) Uiso 1 1 d .
H14 H 0.3807(8) 0.654(3) 0.0794(17) 0.079(10) Uiso 1 1 d .
H22 H 0.2567(8) 0.501(4) 0.2596(15) 0.074(10) Uiso 1 1 d .
H18 H 0.3092(9) 0.836(3) 0.1856(15) 0.075(9) Uiso 1 1 d .
H21 H 0.2099(9) 0.493(4) 0.1659(14) 0.078(9) Uiso 1 1 d .
H19 H 0.2624(10) 0.850(5) 0.0928(19) 0.111(13) Uiso 1 1 d .
H24A H 0.4923(7) 0.466(4) 0.3655(13) 0.061(8) Uiso 1 1 d .
H24B H 0.4956(9) 0.648(4) 0.3601(15) 0.076(9) Uiso 1 1 d .
H24C H 0.4762(10) 0.545(4) 0.297(2) 0.098(13) Uiso 1 1 d .
H6 H 0.5342(9) 0.148(4) 0.2883(18) 0.082(12) Uiso 1 1 d .
H7 H 0.5103(10) -0.077(4) 0.4197(19) 0.102(13) Uiso 1 1 d .
H8 H 0.4827(16) 0.168(7) 0.459(3) 0.21(2) Uiso 1 1 d .

loop_
_atom_site_aniso_label
_atom_site_aniso_U_11
_atom_site_aniso_U_22
_atom_site_aniso_U_33
_atom_site_aniso_U_23
_atom_site_aniso_U_13
_atom_site_aniso_U_12
P1 0.0381(4) 0.0529(4) 0.0441(4) -0.0040(3) 0.0073(3) -0.0027(3)
S1 0.0343(4) 0.0776(5) 0.0583(5) -0.0165(4) 0.0083(3) 0.0067(3)
Cl1 0.0765(6) 0.1154(7) 0.1033(7) 0.0204(6) 0.0409(5) 0.0216(5)
O1 0.0436(12) 0.0515(11) 0.0572(13) -0.0087(9) 0.0018(10) 0.0053(9)
O5 0.0413(10) 0.0792(13) 0.0460(11) -0.0035(9) 0.0076(8) 0.0092(9)
N2 0.0335(11) 0.0450(12) 0.0513(13) -0.0037(9) 0.0128(9) -0.0027(9)
O2 0.0449(11) 0.0750(14) 0.1116(18) -0.0470(12) -0.0023(11) 0.0095(10)
O8 0.0734(13) 0.0514(11) 0.0475(12) -0.0097(8) 0.0140(10) -0.0073(9)
O6 0.0437(11) 0.1066(17) 0.0479(14) -0.0056(12) 0.0072(10) -0.0188(10)
O7 0.0706(13) 0.0473(11) 0.0614(15) -0.0052(10) 0.0034(11) -0.0012(9)
C10 0.0368(15) 0.0397(15) 0.064(2) -0.0098(13) 0.0074(14) -0.0034(12)
N1 0.0358(13) 0.0431(13) 0.0617(17) -0.0129(11) 0.0066(10) -0.0057(10)
C4 0.0526(17) 0.0638(17) 0.0384(16) 0.0059(13) 0.0045(13) 0.0036(13)
C25 0.0399(16) 0.0520(17) 0.060(2) 0.0021(14) 0.0043(15) -0.0095(12)
C16 0.0397(14) 0.0401(14) 0.0504(17) -0.0043(11) 0.0146(12) -0.0018(11)
C11 0.0430(15) 0.0407(14) 0.0554(18) -0.0021(12) 0.0116(13) -0.0054(11)
C12 0.062(2) 0.0646(19) 0.079(3) 0.0062(17) 0.0171(18) -0.0221(16)
C17 0.0358(14) 0.0534(16) 0.0588(18) -0.0047(14) 0.0089(12) 0.0053(12)
C22 0.0392(17) 0.073(2) 0.066(2) 0.0061(17) 0.0083(15) -0.0044(14)
C26 0.0501(17) 0.0446(17) 0.063(2) -0.0067(14) -0.0003(15) -0.0041(13)
C7 0.0548(19) 0.0643(18) 0.0479(18) -0.0035(15) 0.0008(15) -0.0020(15)
C3 0.061(2) 0.0634(19) 0.0487(18) 0.0021(15) 0.0053(16) -0.0010(16)
C15 0.0555(18) 0.0564(17) 0.053(2) -0.0073(14) 0.0148(15) -0.0139(14)
O3 0.0486(12) 0.149(2) 0.0530(13) 0.0015(13) 0.0211(10) 0.0117(12)
C24 0.0420(18) 0.053(2) 0.100(3) -0.008(2) 0.0228(17) 0.0009(15)
C18 0.053(2) 0.061(2) 0.097(3) 0.0104(18) -0.0030(19) -0.0098(16)
C9 0.0532(19) 0.063(2) 0.059(2) -0.0115(16) 0.0001(15) 0.0030(16)
C21 0.0472(18) 0.070(2) 0.085(3) 0.0002(18) 0.0009(17) -0.0120(15)
C2 0.076(2) 0.063(2) 0.054(2) 0.0050(16) 0.0138(17) 0.0127(17)
C8 0.0541(19) 0.0662(19) 0.055(2) -0.0052(16) 0.0046(15) -0.0010(15)
C6 0.054(2) 0.092(2) 0.055(2) 0.0106(18) 0.0025(16) -0.0048(18)
C1 0.063(2) 0.078(2) 0.053(2) 0.0205(17) 0.0113(16) 0.0130(16)
C14 0.089(3) 0.084(2) 0.052(2) 0.0052(18) 0.0188(19) -0.0139(19)
C20 0.060(2) 0.072(2) 0.075(2) -0.0036(18) -0.0133(17) 0.0060(16)
O4 0.0978(19) 0.117(2) 0.0959(19) 0.0051(15) -0.0383(16) -0.0008(16)
C5 0.065(2) 0.086(2) 0.0427(19) -0.0043(17) 0.0033(16) -0.0021(17)
C23 0.091(3) 0.160(4) 0.129(4) -0.033(3) -0.049(3) -0.011(3)
C19 0.080(3) 0.078(2) 0.092(3) 0.032(2) -0.006(2) -0.0048(19)
C13 0.086(3) 0.088(2) 0.083(3) 0.017(2) 0.034(2) -0.028(2)
O9 0.0814(16) 0.0935(16) 0.0570(14) 0.0066(11) 0.0168(12) 0.0046(12)
C27 0.110(3) 0.123(3) 0.075(3) 0.012(2) 0.026(2) -0.027(3)

loop_
_atom_type_symbol
_atom_type_description
_atom_type_scat_dispersion_real
_atom_type_scat_dispersion_imag
_atom_type_scat_source
C C 0.0033 0.0016 'International Tables Vol C Tables 4.2.6.8 and 6.1.1.4'
H H 0.0000 0.0000 'International Tables Vol C Tables 4.2.6.8 and 6.1.1.4'
Cl Cl 0.1484 0.1585 'International Tables Vol C Tables 4.2.6.8 and 6.1.1.4'
N N 0.0061 0.0033 'International Tables Vol C Tables 4.2.6.8 and 6.1.1.4'
O O 0.0106 0.0060 'International Tables Vol C Tables 4.2.6.8 and 6.1.1.4'
P P 0.1023 0.0942 'International Tables Vol C Tables 4.2.6.8 and 6.1.1.4'
S S 0.1246 0.1234 'International Tables Vol C Tables 4.2.6.8 and 6.1.1.4'

loop_
_geom_angle_atom_site_label_1
_geom_angle_atom_site_label_2
_geom_angle_atom_site_label_3
_geom_angle
O5 P1 O6 109.65(11)
O5 P1 O7 107.29(11)
O8 P1 O5 116.34(11)
O8 P1 O6 106.99(12)
O8 P1 O7 109.40(12)
O7 P1 O6 106.81(12)
N2 S1 C17 107.89(11)
O2 S1 N2 105.98(11)
O2 S1 C17 108.32(13)
O2 S1 O3 120.02(14)
O3 S1 N2 105.89(12)
O3 S1 C17 108.18(13)
C25 N2 S1 114.69(16)
C16 N2 S1 115.05(15)
C16 N2 C25 117.0(2)
C11 C10 N1 111.2(2)
C10 N1 C9 113.4(2)
C24 N1 C10 112.2(2)
C24 N1 C9 111.2(3)
C3 C4 C7 119.0(3)
C3 C4 C5 117.5(3)
C5 C4 C7 123.4(3)
C26 C25 N2 112.3(2)
C11 C16 N2 118.2(2)
C15 C16 N2 120.8(2)
C15 C16 C11 121.0(2)
C16 C11 C10 122.1(2)
C12 C11 C10 120.0(2)
C12 C11 C16 117.8(3)
C13 C12 C11 120.8(3)
C22 C17 S1 120.3(2)
C22 C17 C18 119.2(3)
C18 C17 S1 120.4(2)
C17 C22 C21 120.8(3)
O1 C26 C25 110.6(3)
C8 C7 C4 128.3(3)
C2 C3 C4 121.4(3)
C16 C15 C14 119.9(3)
C19 C18 C17 120.2(3)
C8 C9 N1 111.9(2)
C20 C21 C22 120.0(3)
C1 C2 C3 119.4(3)
C7 C8 C9 123.1(3)
C5 C6 C1 119.5(3)
C2 C1 Cl1 119.4(3)
C2 C1 C6 120.6(3)
C6 C1 Cl1 119.9(3)
C13 C14 C15 119.4(3)
C21 C20 O4 124.9(3)
C21 C20 C19 120.0(3)
O4 C20 C19 115.1(3)
C20 O4 C23 118.0(3)
C6 C5 C4 121.4(3)
C18 C19 C20 119.7(3)
C14 C13 C12 120.9(3)

loop_
_geom_bond_atom_site_label_1
_geom_bond_atom_site_label_2
_geom_bond_distance
P1 O5 1.5004(18)
P1 O8 1.4988(18)
P1 O6 1.561(2)
P1 O7 1.556(2)
S1 N2 1.661(2)
S1 O2 1.427(2)
S1 C17 1.757(3)
S1 O3 1.429(2)
Cl1 C1 1.739(3)
O1 C26 1.423(3)
N2 C25 1.489(3)
N2 C16 1.455(3)
C10 N1 1.504(3)
C10 C11 1.503(4)
N1 C24 1.488(4)
N1 C9 1.510(4)
C4 C7 1.471(4)
C4 C3 1.381(4)
C4 C5 1.395(4)
C25 C26 1.482(4)
C16 C11 1.402(3)
C16 C15 1.382(4)
C11 C12 1.389(4)
C12 C13 1.377(5)
C17 C22 1.371(4)
C17 C18 1.384(4)
C22 C21 1.375(4)
C7 C8 1.310(4)
C3 C2 1.379(4)
C15 C14 1.385(4)
C18 C19 1.379(5)
C9 C8 1.494(4)
C21 C20 1.365(5)
C2 C1 1.371(4)
C6 C1 1.374(4)
C6 C5 1.370(4)
C14 C13 1.374(5)
C20 O4 1.366(4)
C20 C19 1.386(5)
O4 C23 1.429(5)
O9 C27 1.401(4)
